data_4516197
loop_
_publ_author_name
'Tsai, Cheng-Min'
'Lin, Yu-Pei'
'Pola, Murali Krishna'
'Narra, Sudhakar'
'Jokar, Efat'
'Yang, Yaw-Wen'
'Diau, Eric Wei-Guang'

_publ_section_title
;
 Control of Crystal Structures and Optical Properties with Hybrid
 Formamidinium and 2-Hydroxyethylammonium Cations for Mesoscopic
 Carbon-Electrode Tin-Based Perovskite Solar Cells
;
_journal_issue 9
_journal_name_full 'ACS Energy Letters'
_journal_page_first 2077
_journal_paper_doi 10.1021/acsenergylett.8b01046
_journal_volume 3
_journal_year 2018
_chemical_formula_sum 'C5.4 H22.2 I7 N3.6 O2.4 Sn2'
_chemical_formula_weight 1301.75
_space_group_crystal_system tetragonal
_space_group_IT_number 83
_space_group_name_Hall '-P 4'
_space_group_name_H-M_alt 'P 4/m'
_atom_sites_solution_primary direct
_atom_sites_solution_secondary difmap
_cell_angle_alpha 90
_cell_angle_beta 90
_cell_angle_gamma 90
_cell_formula_units_Z 2
_cell_length_a 14.620(9)
_cell_length_b 14.620(9)
_cell_length_c 6.392(4)
_cell_measurement_reflns_used 114
_cell_measurement_temperature 296.(2)
_cell_measurement_theta_max 19.2293
_cell_measurement_theta_min 1.9408
_cell_volume 1366.3(15)
_computing_cell_refinement 'SAINT V8.27B (Bruker AXS Inc., 2012)'
_computing_data_reduction 'SAINT V8.27B (Bruker AXS Inc., 2012)'
_computing_structure_refinement 'SHELXL-97 (Sheldrick, 2008)'
_computing_structure_solution 'SHELXS-97 (Sheldrick, 2008)'
_diffrn_ambient_temperature 296.(2)
_diffrn_detector_area_resol_mean 8.3333
_diffrn_measured_fraction_theta_full 0.992
_diffrn_measured_fraction_theta_max 0.992
_diffrn_measurement_device_type 'APEX II CCD'
_diffrn_measurement_method '\w scans'
_diffrn_radiation_monochromator 'Highly-Ordered Pyrolytic Graphite'
_diffrn_radiation_type 'Mo K\a'
_diffrn_radiation_wavelength 0.71073
_diffrn_reflns_av_R_equivalents 0.0906
_diffrn_reflns_av_sigmaI/netI 0.0985
_diffrn_reflns_limit_h_max 16
_diffrn_reflns_limit_h_min -17
_diffrn_reflns_limit_k_max 17
_diffrn_reflns_limit_k_min -9
_diffrn_reflns_limit_l_max 7
_diffrn_reflns_limit_l_min -6
_diffrn_reflns_number 5104
_diffrn_reflns_theta_full 24.98
_diffrn_reflns_theta_max 24.98
_diffrn_reflns_theta_min 1.97
_diffrn_source 'fine-focus sealed tube'
_diffrn_source_type 'Mo K\a'
_exptl_absorpt_coefficient_mu 9.742
_exptl_absorpt_correction_T_max 0.7452
_exptl_absorpt_correction_T_min 0.4618
_exptl_absorpt_correction_type multi-scan
_exptl_absorpt_process_details 'SADABS V2012/1 (Bruker AXS Inc.)'
_exptl_crystal_colour brown
_exptl_crystal_density_diffrn 3.164
_exptl_crystal_density_method 'not measured'
_exptl_crystal_description needle
_exptl_crystal_F_000 1140
_exptl_crystal_size_max 0.21
_exptl_crystal_size_mid 0.04
_exptl_crystal_size_min 0.03
_platon_squeeze_details
;

TITL a.ins in P4/m                                                             
CELL   14.6200   14.6200    6.3920     90.00     90.00     90.00
SPGR P4/m        
# Note: Atoms in Void as Cxxx and Qxxx all others
C101 0.999 0.996 0.595 !       6.69 eA-3
C102 1.006 0.048-0.022 !       4.58 eA-3
C103 0.999 0.995 0.909 !       3.80 eA-3
C104 0.504 0.484 0.466 !       3.25 eA-3
Q105 0.915 0.172 0.018 !       3.16 eA-3
C106 0.295 0.844 0.514 !       2.96 eA-3
C107 0.107 0.363 0.495 !       2.85 eA-3
C108 0.370 0.954 0.477 !       2.73 eA-3
C109 0.450 0.536 0.213 !       2.57 eA-3
Q110 0.846 0.437-0.002 !       2.50 eA-3
Q111 0.657 0.673-0.006 !       2.45 eA-3
C112 0.051 0.188 0.501 !       2.42 eA-3
C113 0.114 0.326 0.377 !       2.42 eA-3
C114 0.745 0.128 0.316 !       2.35 eA-3
Q115 0.648 0.798 0.492 !       2.32 eA-3
C116 0.406 0.828 0.491 !       2.31 eA-3
C117 0.894 0.767 0.507 !       2.30 eA-3
C118 0.059 0.996 0.662 !       2.30 eA-3
C119 0.925 0.954 0.631 !       2.24 eA-3
C120 0.325 0.798 0.470 !       2.21 eA-3
C121 0.033 0.260 0.492 !       2.21 eA-3
Q122 0.779 0.456 0.073 !       2.19 eA-3
Q123 0.459 0.235 0.001 !       2.18 eA-3
C124 0.498 0.477 0.317 !       2.16 eA-3
Q125 0.542 0.784 0.060 !       2.11 eA-3
C126 0.406 0.888 0.453 !       2.11 eA-3
C127 0.014 0.046 0.734 !       2.10 eA-3
Q128 0.747 0.653 0.338 !       2.09 eA-3
C129 0.446 0.439 0.544 !       2.09 eA-3
C130 0.067 0.951 0.838 !       2.09 eA-3
Q131 0.859 0.376 0.512 !       2.06 eA-3
C132 0.154 0.249 0.398 !       2.01 eA-3
C133 0.208 0.094 0.494 !       1.99 eA-3
C134 0.259 0.045 0.502 !       1.95 eA-3
C135 0.825 0.107 0.576 !       1.93 eA-3
C136 0.410 0.500 0.510 !       1.93 eA-3
C137 0.375 0.452 0.489 !       1.90 eA-3
Q138 0.737 0.392 0.508 !       1.90 eA-3
C139 0.643 0.092 0.661 !       1.89 eA-3
C140 0.280 0.920 0.502 !       1.88 eA-3
C141 0.090 0.375 0.253 !       1.86 eA-3
C142 0.040 0.747 0.489 !       1.84 eA-3
Q143 0.714 0.575 0.936 !       1.78 eA-3
Q144 0.994 0.799 0.697 !       1.78 eA-3
C145 0.899 0.062 0.457 !       1.78 eA-3
Q146 0.423 0.716 0.929 !       1.77 eA-3
C147 0.270 0.907 0.101 !       1.77 eA-3
Q148 0.940 0.096-0.017 !       1.76 eA-3
C149 0.998 0.505 0.407 !       1.75 eA-3
C150 0.238 0.375 0.497 !       1.75 eA-3
C151 0.917 0.706 0.606 !       1.74 eA-3
C152 0.311 0.983 0.602 !       1.74 eA-3
Q153 0.185 0.253 0.188 !       1.73 eA-3
C154 0.503 0.624 0.313 !       1.69 eA-3
Q155 0.391 0.325 0.391 !       1.67 eA-3
C156 0.264 0.935 0.311 !       1.66 eA-3
Q157 0.479 0.939 0.008 !       1.65 eA-3
Q158 0.221 0.582 0.588 !       1.64 eA-3
C159 0.011 0.796 0.501 !       1.63 eA-3
C160 0.163 0.361 0.556 !       1.63 eA-3
C161 0.586 0.471 0.435 !       1.63 eA-3
Q162 0.312 0.454-0.002 !       1.63 eA-3
Q163 0.673 0.795 0.090 !       1.59 eA-3
Q164 0.275 0.108 0.359 !       1.55 eA-3
Q165 0.445 0.935 0.687 !       1.55 eA-3
Q166 0.261 0.407 0.987 !       1.54 eA-3
C167 0.940 0.113 0.400 !       1.54 eA-3
C168 0.455 0.582 0.375 !       1.54 eA-3
Q169 0.618 0.611 0.369 !       1.54 eA-3
Q170 0.555 0.528 0.149 !       1.53 eA-3
C171 0.626 0.296 0.589 !       1.53 eA-3
Q172 0.837 0.982 0.118 !       1.51 eA-3
Q173 0.768 0.533-0.016 !       1.50 eA-3
C174 0.848 0.708 0.119 !       1.50 eA-3
Q175 0.395 0.033-0.003 !       1.48 eA-3
Q176 0.519 0.301 0.409 !       1.48 eA-3
C177 0.109 0.318 0.207 !       1.47 eA-3
C178 0.091 0.879 0.508 !       1.46 eA-3
C179 0.821 0.812 0.503 !       1.46 eA-3
C180 0.190 0.294 0.359 !       1.44 eA-3
C181 0.815 0.782 0.558 !       1.44 eA-3
Q182 0.404 0.626 0.969 !       1.42 eA-3
Q183 0.270 0.077 0.098 !       1.41 eA-3
Q184 0.280 1.001 0.179 !       1.41 eA-3
C185 0.238 1.001 0.594 !       1.41 eA-3
Q186 0.632 0.140-0.008 !       1.40 eA-3
Q187 0.767 0.376 0.017 !       1.39 eA-3
C188 0.622 0.468 0.376 !       1.38 eA-3
C189 0.167 0.357 0.244 !       1.38 eA-3
Q190 0.269 0.687 0.496 !       1.37 eA-3
C191 0.951 0.769 0.616 !       1.37 eA-3
Q192 0.766 0.893 0.834 !       1.37 eA-3
Q193 0.336 0.532 0.516 !       1.35 eA-3
Q194 0.501 1.004 0.096 !       1.35 eA-3
Q195 0.818 0.253 0.365 !       1.29 eA-3
Q196 0.874 0.859 0.012 !       1.29 eA-3
Q197 0.345 0.670 0.495 !       1.28 eA-3
C198 0.397 0.582 0.497 !       1.27 eA-3
Q199 0.270 0.036 0.280 !       1.26 eA-3
C200 0.036 0.392 0.658 !       1.26 eA-3
C201 0.406 0.639 0.520 !       1.25 eA-3
C202 0.513 0.574 0.829 !       1.22 eA-3
Q203 0.565 0.829 0.497 !       1.21 eA-3
Q204 0.167 0.185 0.316 !       1.19 eA-3
Q205 0.218 0.748 0.052 !       1.19 eA-3
C206 0.257 0.762 0.500 !       1.18 eA-3
C207 0.907 0.565 0.559 !       1.18 eA-3
Q208 0.237 0.435 0.415 !       1.18 eA-3
Q209 0.830 0.920 0.688 !       1.18 eA-3
C210 0.015 0.609 0.489 !       1.18 eA-3
Q211 0.650 0.266 0.962 !       1.17 eA-3
Q212 0.651 0.548 0.343 !       1.16 eA-3
Q213 0.049 0.878 0.250 !       1.16 eA-3
Q214 0.407 0.767 0.640 !       1.15 eA-3
Q215 0.597 0.450 0.088 !       1.14 eA-3
Q216 0.795 0.975 0.821 !       1.13 eA-3
Q217 0.765 0.943 0.653 !       1.13 eA-3
C218 0.024 0.329 0.244 !       1.13 eA-3
Q219 0.850 0.310 0.440 !       1.13 eA-3
C220 0.923 0.973 0.157 !       1.13 eA-3
C221 0.865 0.683 0.686 !       1.13 eA-3
C222 0.693 0.047 0.699 !       1.12 eA-3
Q223 0.092 0.872 0.870 !       1.12 eA-3
Q224 0.942 0.654 0.101 !       1.11 eA-3
Q225 0.055 0.544 0.840 !       1.11 eA-3
C226 0.470 0.484 0.055 !       1.11 eA-3
Q227 0.200 0.064 0.344 !       1.11 eA-3
C228 0.995 0.153 0.639 !       1.10 eA-3
Q229 0.388 0.485 0.007 !       1.09 eA-3
Q230 0.396 0.095 0.094 !       1.09 eA-3
Q231 0.982 0.113-0.004 !       1.08 eA-3
Q232 0.784 0.043 0.867 !       1.08 eA-3
C233 0.118 0.969 0.752 !       1.07 eA-3
Q234 0.314 0.267-0.001 !       1.04 eA-3
Q235 0.065 0.668 0.578 !       1.04 eA-3
Q236 0.967 0.751 0.034 !       1.04 eA-3
Q237 0.878 0.110 0.153 !       1.01 eA-3
Q238 0.869 0.486 0.494 !       1.01 eA-3
Q239 0.309 0.181 0.251 !       1.00 eA-3
Q240 0.146 0.780 0.650 !       0.99 eA-3
Q241 0.748 0.432 0.749 !       0.99 eA-3
Q242 0.551 0.395 0.223 !       0.97 eA-3
Q243 0.769 0.175-0.001 !       0.97 eA-3
Q244 0.473 0.921 0.413 !       0.97 eA-3
Q245 0.658 0.546 0.664 !       0.97 eA-3
Q246 0.702 0.314 0.381 !       0.97 eA-3
Q247 0.356 0.357 0.679 !       0.97 eA-3
Q248 0.876 0.253 0.623 !       0.97 eA-3
Q249 0.170 0.482 0.898 !       0.97 eA-3
Q250 0.578 0.272 0.321 !       0.95 eA-3
Q251 0.501 1.004 0.780 !       0.94 eA-3
Q252 0.699 0.893 0.530 !       0.94 eA-3
C253 0.972 0.408 0.594 !       0.93 eA-3
Q254 0.448 0.345 0.008 !       0.92 eA-3
C255 0.309 0.424 0.478 !       0.92 eA-3
Q256 0.201 0.584 0.721 !       0.91 eA-3
Q257 0.683 0.032 0.055 !       0.91 eA-3
Q258 0.818 0.490 0.772 !       0.90 eA-3
Q259 0.377 0.511 0.143 !       0.90 eA-3
Q260 0.564 0.330 0.727 !       0.90 eA-3
Q261 0.812 0.198 0.930 !       0.90 eA-3
Q262 0.639 0.859-0.016 !       0.90 eA-3
Q263 0.267 0.219 0.182 !       0.89 eA-3
Q264 0.041 0.534 0.498 !       0.88 eA-3
C265 0.305 0.919 0.750 !       0.87 eA-3
Q266 0.457 0.080 0.009 !       0.87 eA-3
Q267 0.733 0.391 0.307 !       0.87 eA-3
Q268 0.884 0.796 0.002 !       0.85 eA-3
C269 0.996 0.092 0.492 !       0.83 eA-3
Q270 0.749 0.324 0.731 !       0.82 eA-3
Q271 0.393 0.576 0.251 !       0.82 eA-3
Q272 0.265 0.504 0.877 !       0.81 eA-3
Q273 0.533 0.873 0.156 !       0.80 eA-3
Q274 0.642 0.295 0.183 !       0.80 eA-3
Q275 0.499 0.293 0.756 !       0.79 eA-3
Q276 0.735 0.505 0.877 !       0.76 eA-3
Q277 0.708 0.860 0.885 !       0.75 eA-3
Q278 0.334 0.094-0.005 !       0.75 eA-3
Q279 0.879 0.501 0.290 !       0.74 eA-3
Q280 0.935 0.577 0.028 !       0.73 eA-3
Q281 0.581 0.938 0.633 !       0.73 eA-3
Q282 0.675 0.927 0.807 !       0.71 eA-3
Q283 0.134 0.545 0.845 !       0.71 eA-3
Q284 0.629 0.840 0.141 !       0.69 eA-3
Q285 0.863 0.500 0.961 !       0.69 eA-3
Q286 0.230 0.031 0.024 !       0.69 eA-3
Q287 0.589 0.610 0.800 !       0.69 eA-3
Q288 0.968 0.393 0.196 !       0.68 eA-3
Q289 0.671 0.606 0.220 !       0.68 eA-3
Q290 0.902 0.376 0.726 !       0.65 eA-3
Q291 0.434 0.786 0.775 !       0.65 eA-3
Q292 0.297 0.219 0.367 !       0.65 eA-3
Q293 0.232 0.299-0.001 !       0.64 eA-3
Q294 0.699 0.451 0.351 !       0.63 eA-3
Q295 0.855 0.437 0.630 !       0.62 eA-3
Q296 0.530 0.076 0.809 !       0.62 eA-3
C297 0.130 0.420 0.683 !       0.62 eA-3
Q298 0.131 0.435 0.106 !       0.61 eA-3
Q299 0.827 0.893 0.249 !       0.60 eA-3
Q300 0.698 0.169-0.003 !       0.60 eA-3
Q301 0.500 0.817 0.312 !       0.59 eA-3
Q302 0.824 0.315 0.013 !       0.58 eA-3
Q303 0.445 1.002 0.017 !       0.57 eA-3
Q304 0.498 0.796 0.499 !       0.56 eA-3
C305 0.104 0.190 0.292 !       0.56 eA-3
C306 0.148 0.847 0.406 !       0.55 eA-3
Q307 0.699 0.454 0.662 !       0.54 eA-3
C308 0.896 0.034 0.104 !       0.54 eA-3
Q309 0.566 0.658 0.248 !       0.53 eA-3
C310 0.973 0.345 0.693 !       0.53 eA-3
Q311 0.253 0.496 0.274 !       0.52 eA-3
Q312 0.595 0.064 0.901 !       0.50 eA-3
Q313 0.994 0.799 0.697 !       0.00 eA-3
)
;
_refine_diff_density_max 0.985
_refine_diff_density_min -0.692
_refine_ls_extinction_method none
_refine_ls_goodness_of_fit_ref 0.802
_refine_ls_hydrogen_treatment undef
_refine_ls_matrix_type full
_refine_ls_number_parameters 29
_refine_ls_number_reflns 1318
_refine_ls_number_restraints 0
_refine_ls_restrained_S_all 0.802
_refine_ls_R_factor_all 0.1847
_refine_ls_R_factor_gt 0.0588
_refine_ls_shift/su_max 0.000
_refine_ls_shift/su_mean 0.000
_refine_ls_structure_factor_coef Fsqd
_refine_ls_weighting_details 'calc w=1/[\s^2^(Fo^2^)+(0.1000P)^2^+0.0000P] where P=(Fo^2^+2Fc^2^)/3'
_refine_ls_weighting_scheme calc
_refine_ls_wR_factor_gt 0.1588
_refine_ls_wR_factor_ref 0.2114
_reflns_number_gt 436
_reflns_number_total 1318
_reflns_threshold_expression >2sigma(I)
_cod_data_source_file HEAxFA1-xSn0.67I2.33.cif
_cod_data_source_block I
_cod_original_cell_volume 1366.3(14)
_cod_original_formula_sum 'C5.40 H22.20 I7 N3.60 O2.40 Sn2'
_cod_database_code 4516197

loop_
_space_group_symop_operation_xyz
'x, y, z'
'-x, -y, z'
'-y, x, z'
'y, -x, z'
'-x, -y, -z'
'x, y, -z'
'y, -x, -z'
'-y, x, -z'

loop_
_atom_site_type_symbol
_atom_site_label
_atom_site_fract_x
_atom_site_fract_y
_atom_site_fract_z
_atom_site_U_iso_or_equiv
_atom_site_adp_type
_atom_site_calc_flag
_atom_site_refinement_flags
_atom_site_occupancy
Sn Sn1 0.79905(12) 0.40055(12) 0 0.0670(6) Uani d S 1
I I1 0 0.5 0 0.1057(11) Uani d S 1
I I2 0.79894(16) 0.40717(16) 0.5 0.1205(9) Uani d S 1
I I3 0.60783(14) 0.30811(15) 0 0.1122(9) Uani d S 1
I I4 0.88993(19) 0.21788(18) 0 0.1627(13) Uani d S 1

loop_
_atom_site_aniso_label
_atom_site_aniso_U_11
_atom_site_aniso_U_22
_atom_site_aniso_U_33
_atom_site_aniso_U_12
_atom_site_aniso_U_13
_atom_site_aniso_U_23
Sn1 0.0646(12) 0.0799(14) 0.0566(11) -0.0013(10) 0 0
I1 0.088(2) 0.127(3) 0.102(2) -0.0209(18) 0 0
I2 0.135(2) 0.154(2) 0.0726(14) -0.0228(16) 0 0
I3 0.0924(16) 0.1248(19) 0.1194(18) -0.0241(13) 0 0
I4 0.168(3) 0.102(2) 0.218(3) 0.0288(18) 0 0

loop_
_atom_type_symbol
_atom_type_description
_atom_type_scat_dispersion_real
_atom_type_scat_dispersion_imag
_atom_type_scat_source
C C 0.0033 0.0016 'International Tables Vol C Tables 4.2.6.8 and 6.1.1.4'
H H 0.0000 0.0000 'International Tables Vol C Tables 4.2.6.8 and 6.1.1.4'
N N 0.0061 0.0033 'International Tables Vol C Tables 4.2.6.8 and 6.1.1.4'
O O 0.0106 0.0060 'International Tables Vol C Tables 4.2.6.8 and 6.1.1.4'
Sn Sn -0.6537 1.4246 'International Tables Vol C Tables 4.2.6.8 and 6.1.1.4'
I I -0.4742 1.8119 'International Tables Vol C Tables 4.2.6.8 and 6.1.1.4'

loop_
_geom_angle_atom_site_label_1
_geom_angle_atom_site_label_2
_geom_angle_atom_site_label_3
_geom_angle_site_symmetry_1
_geom_angle_site_symmetry_3
_geom_angle
I4 Sn1 I3 . . 90.65(8)
I4 Sn1 I2 . . 91.57(5)
I3 Sn1 I2 . . 90.73(5)
I4 Sn1 I2 . 1_554 91.57(5)
I3 Sn1 I2 . 1_554 90.73(5)
I2 Sn1 I2 . 1_554 176.53(10)
Sn1 I2 Sn1 1_556 . 176.53(10)

loop_
_geom_bond_atom_site_label_1
_geom_bond_atom_site_label_2
_geom_bond_site_symmetry_2
_geom_bond_distance
Sn1 I4 . 2.983(4)
Sn1 I3 . 3.105(3)
Sn1 I2 . 3.1974(19)
Sn1 I2 1_554 3.1974(18)
I2 Sn1 1_556 3.1974(19)

loop_
_platon_squeeze_void_nr
_platon_squeeze_void_average_x
_platon_squeeze_void_average_y
_platon_squeeze_void_average_z
_platon_squeeze_void_volume
_platon_squeeze_void_count_electrons
1 -0.014 -0.005 -0.233 648.0 115.3
